data_1548499
loop_
_publ_author_name
'Lin Rong Er'

_publ_section_title
;
 Gold rectangle, silver rings and helices - A study of self-assembly and
 molecular recognition of metallo-supramolecules
;
_journal_name_full 'Ph.D Thesis - NATIONAL UNIVERSITY OF SINGAPORE'
_journal_page_first 1
_journal_year 2005
_chemical_formula_sum 'C118 H90 Au4 Br F12 N4 O13 P4 S4'
_chemical_formula_weight 3119.84
_space_group_IT_number 58
_symmetry_cell_setting orthorhombic
_symmetry_space_group_name_Hall '-P 2 2n'
_symmetry_space_group_name_H-M 'P n n m'
_atom_sites_solution_hydrogens geom
_atom_sites_solution_primary direct
_atom_sites_solution_secondary difmap
_cell_angle_alpha 90.00
_cell_angle_beta 90.00
_cell_angle_gamma 90.00
_cell_formula_units_Z 4
_cell_length_a 27.4266(17)
_cell_length_b 21.6592(15)
_cell_length_c 23.6470(16)
_cell_measurement_reflns_used 9276
_cell_measurement_temperature 295(2)
_cell_measurement_theta_max 21.63
_cell_measurement_theta_min 2.20
_cell_volume 14047.2(16)
_computing_cell_refinement 'Bruker SMART'
_computing_data_collection 'Bruker SMART'
_computing_data_reduction 'Bruker SAINT'
_computing_molecular_graphics 'Bruker SHELXTL'
_computing_publication_material 'Bruker SHELXTL'
_computing_structure_refinement 'SHELXL-97 (Sheldrick, 1997)'
_computing_structure_solution 'SHELXS-97 (Sheldrick, 1990)'
_diffrn_ambient_temperature 295(2)
_diffrn_measured_fraction_theta_full 0.999
_diffrn_measured_fraction_theta_max 0.999
_diffrn_measurement_device_type 'CCD area detector'
_diffrn_measurement_method 'phi and omega scans'
_diffrn_radiation_monochromator graphite
_diffrn_radiation_source 'fine-focus sealed tube'
_diffrn_radiation_type MoK\a
_diffrn_radiation_wavelength 0.71073
_diffrn_reflns_av_R_equivalents 0.0700
_diffrn_reflns_av_sigmaI/netI 0.0510
_diffrn_reflns_limit_h_max 32
_diffrn_reflns_limit_h_min -28
_diffrn_reflns_limit_k_max 21
_diffrn_reflns_limit_k_min -25
_diffrn_reflns_limit_l_max 28
_diffrn_reflns_limit_l_min -28
_diffrn_reflns_number 80600
_diffrn_reflns_theta_full 25.00
_diffrn_reflns_theta_max 25.00
_diffrn_reflns_theta_min 1.48
_exptl_absorpt_coefficient_mu 4.622
_exptl_absorpt_correction_T_max 0.4584
_exptl_absorpt_correction_T_min 0.2593
_exptl_absorpt_correction_type 'Sadabs, (Sheldrick 2001)'
_exptl_crystal_colour Yellow
_exptl_crystal_density_diffrn 1.475
_exptl_crystal_density_meas 0
_exptl_crystal_density_method 'not measured'
_exptl_crystal_description Block
_exptl_crystal_F_000 6052
_exptl_crystal_size_max 0.40
_exptl_crystal_size_mid 0.26
_exptl_crystal_size_min 0.20
_refine_diff_density_max 1.952
_refine_diff_density_min -1.239
_refine_diff_density_rms 0.208
_refine_ls_extinction_method none
_refine_ls_goodness_of_fit_ref 1.047
_refine_ls_hydrogen_treatment mixed
_refine_ls_matrix_type full
_refine_ls_number_parameters 678
_refine_ls_number_reflns 12675
_refine_ls_number_restraints 62
_refine_ls_restrained_S_all 1.473
_refine_ls_R_factor_all 0.1191
_refine_ls_R_factor_gt 0.0660
_refine_ls_shift/su_max 0.005
_refine_ls_shift/su_mean 0.000
_refine_ls_structure_factor_coef Fsqd
_refine_ls_weighting_details 'calc w=1/[\s^2^(Fo^2^)+(0.1526P)^2^+0.0000P] where P=(Fo^2^+2Fc^2^)/3'
_refine_ls_weighting_scheme calc
_refine_ls_wR_factor_gt 0.2076
_refine_ls_wR_factor_ref 0.2444
_reflns_number_gt 7196
_reflns_number_total 12675
_reflns_threshold_expression >2sigma(I)
_cod_data_source_file 1.BrAn.cif
_cod_data_source_block 3028a
_cod_depositor_comments
;
The following automatic conversions were performed:

'_symmetry_cell_setting' value 'Orthorhombic' changed to
'orthorhombic' according to the built-in table from CIF Core
dictionary named 'cif_core.dic' version 2.4.1 from 2010-06-29.

Automatic conversion script
Id: cif_fix_values 5376 2017-05-30 11:51:03Z andrius 
;
_cod_original_sg_symbol_H-M Pnnm
_cod_database_code 1548499

loop_
_symmetry_equiv_pos_as_xyz
'x, y, z'
'-x, -y, z'
'-x+1/2, y+1/2, -z+1/2'
'x+1/2, -y+1/2, -z+1/2'
'-x, -y, -z'
'x, y, -z'
'x-1/2, -y-1/2, z-1/2'
'-x-1/2, y-1/2, z-1/2'

loop_
_atom_site_label
_atom_site_type_symbol
_atom_site_fract_x
_atom_site_fract_y
_atom_site_fract_z
_atom_site_U_iso_or_equiv
_atom_site_adp_type
_atom_site_occupancy
_atom_site_symmetry_multiplicity
_atom_site_calc_flag
_atom_site_refinement_flags
_atom_site_disorder_assembly
_atom_site_disorder_group
Au1 Au 0.22621(2) 0.25737(4) 0.86201(3) 0.0607(3) Uani 1 1 d . . .
Au2 Au -0.18016(2) 0.21793(4) 0.86036(3) 0.0596(3) Uani 1 1 d . . .
P1 P 0.30741(15) 0.2483(2) 0.86773(16) 0.0545(11) Uani 1 1 d . . .
P2 P -0.26144(15) 0.2081(2) 0.86773(16) 0.0562(11) Uani 1 1 d . . .
N1 N 0.1507(5) 0.2574(7) 0.8570(5) 0.056(3) Uani 1 1 d . . .
N2 N -0.1054(5) 0.2296(8) 0.8539(5) 0.060(4) Uani 1 1 d . . .
C1 C 0.1285(7) 0.2030(9) 0.8555(9) 0.084(6) Uani 1 1 d . . .
H1A H 0.1476 0.1676 0.8560 0.100 Uiso 1 1 calc R . .
C2 C 0.0789(6) 0.1962(8) 0.8533(7) 0.069(5) Uani 1 1 d . . .
H2A H 0.0650 0.1571 0.8524 0.083 Uiso 1 1 calc R . .
C3 C 0.0502(6) 0.2479(8) 0.8524(6) 0.054(4) Uani 1 1 d . . .
C4 C 0.0727(6) 0.3038(9) 0.8548(7) 0.075(5) Uani 1 1 d . . .
H4A H 0.0544 0.3400 0.8550 0.090 Uiso 1 1 calc R . .
C5 C 0.1227(6) 0.3059(9) 0.8570(7) 0.069(5) Uani 1 1 d . . .
H5A H 0.1375 0.3445 0.8586 0.083 Uiso 1 1 calc R . .
C6 C -0.0774(6) 0.1805(9) 0.8550(7) 0.071(5) Uani 1 1 d . . .
H6A H -0.0915 0.1414 0.8555 0.085 Uiso 1 1 calc R . .
C7 C -0.0257(6) 0.1861(9) 0.8553(7) 0.074(5) Uani 1 1 d . . .
H7A H -0.0064 0.1508 0.8575 0.089 Uiso 1 1 calc R . .
C8 C -0.0040(5) 0.2436(7) 0.8524(6) 0.051(4) Uani 1 1 d . . .
C9 C -0.0342(6) 0.2943(9) 0.8519(8) 0.075(5) Uani 1 1 d . . .
H9A H -0.0212 0.3339 0.8504 0.090 Uiso 1 1 calc R . .
C10 C -0.0848(7) 0.2855(9) 0.8535(8) 0.076(6) Uani 1 1 d . . .
H10A H -0.1049 0.3201 0.8544 0.091 Uiso 1 1 calc R . .
C11 C 0.4460(6) 0.3001(10) 0.9706(7) 0.087(6) Uani 1 1 d . . .
H11A H 0.4735 0.3134 0.9510 0.104 Uiso 1 1 calc R . .
C12 C 0.4052(6) 0.2803(8) 0.9413(7) 0.068(5) Uani 1 1 d . . .
H12A H 0.4047 0.2835 0.9021 0.081 Uiso 1 1 calc R . .
C13 C 0.3643(5) 0.2554(7) 0.9693(6) 0.050(4) Uani 1 1 d . . .
C14 C 0.3250(5) 0.2287(8) 0.9420(6) 0.053(4) Uani 1 1 d . . .
C15 C 0.2928(5) 0.1886(7) 0.9698(6) 0.054(4) Uani 1 1 d . . .
C16 C 0.2599(5) 0.1466(8) 0.9414(7) 0.063(4) Uani 1 1 d . . .
H16A H 0.2593 0.1453 0.9021 0.075 Uiso 1 1 calc R . .
C17 C 0.2303(7) 0.1094(9) 0.9714(7) 0.077(5) Uani 1 1 d . . .
H17A H 0.2093 0.0830 0.9523 0.092 Uiso 1 1 calc R . .
C18 C -0.3971(6) 0.2661(12) 0.9704(8) 0.116(9) Uani 1 1 d . . .
H18A H -0.4240 0.2806 0.9504 0.139 Uiso 1 1 calc R . .
C19 C -0.3567(7) 0.2442(12) 0.9421(8) 0.106(8) Uani 1 1 d . . .
H19A H -0.3553 0.2489 0.9030 0.127 Uiso 1 1 calc R . .
C20 C -0.3180(5) 0.2155(9) 0.9694(6) 0.067(5) Uani 1 1 d . . .
C21 C -0.2776(5) 0.1876(8) 0.9413(6) 0.054(4) Uani 1 1 d . . .
C22 C -0.2483(5) 0.1472(8) 0.9692(6) 0.061(4) Uani 1 1 d . . .
C23 C -0.2152(6) 0.1054(8) 0.9407(7) 0.066(5) Uani 1 1 d . . .
H23A H -0.2140 0.1054 0.9014 0.080 Uiso 1 1 calc R . .
C24 C -0.1859(6) 0.0660(9) 0.9701(7) 0.075(5) Uani 1 1 d . . .
H24A H -0.1656 0.0388 0.9506 0.090 Uiso 1 1 calc R . .
C1A C 0.3314(6) 0.1892(8) 0.8212(6) 0.060(4) Uani 1 1 d . . .
C2A C 0.3744(7) 0.1587(12) 0.8324(10) 0.105(7) Uani 1 1 d . . .
H2AA H 0.3920 0.1679 0.8649 0.126 Uiso 1 1 calc R . .
C3A C 0.3909(9) 0.1156(12) 0.7960(11) 0.127(10) Uani 1 1 d . . .
H3AA H 0.4199 0.0956 0.8047 0.152 Uiso 1 1 calc R . .
C4A C 0.3677(9) 0.0997(11) 0.7478(10) 0.105(7) Uani 1 1 d . . .
H4AA H 0.3799 0.0694 0.7237 0.126 Uiso 1 1 calc R . .
C5A C 0.3267(9) 0.1296(11) 0.7366(9) 0.104(7) Uani 1 1 d . . .
H5AA H 0.3106 0.1216 0.7028 0.124 Uiso 1 1 calc R . .
C6A C 0.3068(6) 0.1730(9) 0.7743(7) 0.072(5) Uani 1 1 d . . .
H6AA H 0.2766 0.1907 0.7667 0.087 Uiso 1 1 calc R . .
C1B C 0.3354(6) 0.3205(9) 0.8485(7) 0.060(4) Uani 1 1 d . . .
C2B C 0.3270(7) 0.3723(10) 0.8802(8) 0.081(5) Uani 1 1 d . . .
H2BA H 0.3077 0.3696 0.9125 0.097 Uiso 1 1 calc R . .
C3B C 0.3464(9) 0.4276(11) 0.8651(10) 0.102(7) Uani 1 1 d . . .
H3BA H 0.3398 0.4623 0.8869 0.122 Uiso 1 1 calc R . .
C4B C 0.3752(8) 0.4332(11) 0.8190(12) 0.104(8) Uani 1 1 d . . .
H4BA H 0.3887 0.4712 0.8095 0.125 Uiso 1 1 calc R . .
C5B C 0.3841(8) 0.3826(14) 0.7870(10) 0.113(8) Uani 1 1 d . . .
H5BA H 0.4038 0.3863 0.7553 0.135 Uiso 1 1 calc R . .
C6B C 0.3650(6) 0.3266(10) 0.8001(7) 0.079(5) Uani 1 1 d . . .
H6BA H 0.3714 0.2926 0.7773 0.095 Uiso 1 1 calc R . .
C1C C -0.2872(7) 0.2820(10) 0.8498(8) 0.074(5) Uani 1 1 d . . .
C2C C -0.2716(8) 0.3344(11) 0.8799(11) 0.098(7) Uani 1 1 d . . .
H2CA H -0.2494 0.3300 0.9094 0.118 Uiso 1 1 calc R . .
C3C C -0.2884(13) 0.3905(16) 0.8663(13) 0.148(12) Uani 1 1 d . . .
H3CA H -0.2784 0.4242 0.8878 0.177 Uiso 1 1 calc R . .
C4C C -0.3174(15) 0.3998(18) 0.8253(18) 0.182(19) Uani 1 1 d . . .
H4CA H -0.3262 0.4398 0.8155 0.218 Uiso 1 1 calc R . .
C5C C -0.3360(10) 0.3492(15) 0.7947(12) 0.138(12) Uani 1 1 d . . .
H5CA H -0.3596 0.3561 0.7672 0.166 Uiso 1 1 calc R . .
C6C C -0.3201(7) 0.2897(12) 0.8047(8) 0.097(7) Uani 1 1 d . . .
H6CA H -0.3306 0.2565 0.7829 0.117 Uiso 1 1 calc R . .
C1D C -0.2868(5) 0.1537(8) 0.8186(6) 0.063(4) Uani 1 1 d . . .
C2D C -0.2634(7) 0.1423(9) 0.7697(7) 0.074(5) Uani 1 1 d . . .
H2DA H -0.2336 0.1612 0.7625 0.089 Uiso 1 1 calc R . .
C3D C -0.2824(9) 0.1046(11) 0.7321(10) 0.109(7) Uani 1 1 d . . .
H3DA H -0.2665 0.0990 0.6978 0.131 Uiso 1 1 calc R . .
C4D C -0.3259(9) 0.0725(11) 0.7423(10) 0.106(7) Uani 1 1 d . . .
H4DA H -0.3381 0.0455 0.7151 0.127 Uiso 1 1 calc R . .
C5D C -0.3497(9) 0.0806(13) 0.7903(11) 0.128(9) Uani 1 1 d . . .
H5DA H -0.3789 0.0599 0.7969 0.154 Uiso 1 1 calc R . .
C6D C -0.3300(7) 0.1218(12) 0.8325(10) 0.107(8) Uani 1 1 d . . .
H6DA H -0.3451 0.1271 0.8673 0.128 Uiso 1 1 calc R . .
O1S O 0.5240(16) 0.292(2) 0.837(2) 0.163(15) Uiso 0.50 1 d PD . .
C1S C 0.515(3) 0.168(3) 0.842(3) 0.20(3) Uiso 0.50 1 d PD . .
H1SA H 0.5132 0.1386 0.8116 0.296 Uiso 0.50 1 calc PR . .
H1SB H 0.4868 0.1659 0.8648 0.296 Uiso 0.50 1 calc PR . .
H1SC H 0.5437 0.1599 0.8641 0.296 Uiso 0.50 1 calc PR . .
C2S C 0.519(2) 0.230(2) 0.817(3) 0.15(2) Uiso 0.50 1 d PD . .
H2SA H 0.5467 0.2263 0.7918 0.175 Uiso 0.50 1 calc PR . .
H2SB H 0.4908 0.2326 0.7931 0.175 Uiso 0.50 1 calc PR . .
C3S C 0.528(2) 0.351(2) 0.811(2) 0.17(2) Uiso 0.50 1 d PD . .
H3SA H 0.4981 0.3583 0.7913 0.200 Uiso 0.50 1 calc PR . .
H3SB H 0.5538 0.3472 0.7830 0.200 Uiso 0.50 1 calc PR . .
C4S C 0.539(2) 0.406(3) 0.845(2) 0.16(2) Uiso 0.50 1 d PD . .
H4SA H 0.5377 0.4417 0.8205 0.241 Uiso 0.50 1 calc PR . .
H4SB H 0.5709 0.4026 0.8609 0.241 Uiso 0.50 1 calc PR . .
H4SC H 0.5153 0.4101 0.8742 0.241 Uiso 0.50 1 calc PR . .
S1 S 0.1377(3) 0.0168(4) 0.1648(3) 0.144(3) Uani 1 1 d D . .
O1 O 0.1102(7) 0.0450(8) 0.2092(8) 0.153(7) Uani 1 1 d D . .
O2 O 0.1345(9) -0.0484(6) 0.1600(7) 0.163(9) Uani 1 1 d D . .
O3 O 0.1365(6) 0.0504(8) 0.1118(6) 0.131(6) Uani 1 1 d D . .
C39 C 0.2008(6) 0.0278(10) 0.1823(12) 0.135(11) Uani 1 1 d D . .
F1 F 0.2133(7) 0.0051(10) 0.2343(10) 0.209(9) Uani 1 1 d D . .
F2 F 0.2144(5) 0.0865(8) 0.1852(7) 0.149(5) Uani 1 1 d D . .
F3 F 0.2331(8) 0.0022(12) 0.1497(8) 0.205(10) Uani 1 1 d D . .
S2 S 0.2122(4) 0.3782(6) 0.0000 0.146(4) Uani 1 2 d SD . .
O4 O 0.1852(8) 0.3761(15) 0.0491(5) 0.34(2) Uiso 1 1 d D . .
O5 O 0.2524(8) 0.3389(11) 0.0000 0.182(12) Uiso 1 2 d SD . .
C40 C 0.2373(11) 0.4549(9) 0.0000 0.28(4) Uiso 1 2 d SD . .
F4 F 0.1995(13) 0.4958(12) 0.0000 0.299(19) Uiso 1 2 d SD . .
F5 F 0.2506(13) 0.4636(15) 0.0559(9) 0.44(2) Uiso 1 1 d D . .
S3 S 0.0000 0.5000 0.8156(13) 0.371(15) Uiso 1 2 d SD . .
O7 O -0.0208(14) 0.4604(13) 0.8498(15) 0.72(8) Uiso 1 1 d D . .
O8 O -0.0428(13) 0.536(2) 0.806(2) 0.46(6) Uiso 0.50 1 d PD . .
C41 C 0.0268(13) 0.4760(17) 0.7537(15) 0.400 Uiso 0.50 1 d PD . .
F7 F 0.015(3) 0.517(3) 0.7127(17) 0.500 Uiso 0.50 1 d PD . .
F8 F 0.0742(12) 0.475(4) 0.760(3) 0.500 Uiso 0.50 1 d PD . .
F9 F 0.005(3) 0.422(2) 0.741(2) 0.500 Uiso 0.50 1 d PD . .
Br1 Br 0.0223(3) 0.3756(4) 1.0000 0.150(3) Uani 0.56 2 d SP . .
Br1A Br -0.0584(3) 0.1104(5) 1.0000 0.141(3) Uani 0.44 2 d SP . .
C25 C -0.0012(13) 0.3004(17) 1.0000 0.112(11) Uiso 1 2 d S . .
C26 C -0.0538(11) 0.2900(15) 1.0000 0.123(12) Uiso 1 2 d SD . .
C27 C -0.0876(13) 0.3387(17) 1.0000 0.148(15) Uiso 1 2 d SD . .
H27 H -0.0757 0.3789 1.0000 0.177 Uiso 1 2 calc SR . .
C28 C -0.1392(13) 0.3299(16) 1.0000 0.183(19) Uiso 1 2 d SD . .
H28 H -0.1610 0.3628 1.0000 0.220 Uiso 1 2 calc SR . .
C29 C -0.1546(11) 0.2683(15) 1.0000 0.118(11) Uiso 1 2 d SD . .
H29 H -0.1879 0.2599 1.0000 0.142 Uiso 1 2 calc SR . .
C30 C -0.1222(10) 0.2199(15) 1.0000 0.110(11) Uiso 1 2 d SD . .
H30 H -0.1339 0.1796 1.0000 0.131 Uiso 1 2 calc SR . .
C31 C -0.0711(9) 0.2307(14) 1.0000 0.093(9) Uiso 1 2 d SD . .
C32 C -0.0386(11) 0.1857(15) 1.0000 0.093(9) Uiso 1 2 d S . .
C33 C 0.0128(9) 0.1942(13) 1.0000 0.093(9) Uiso 1 2 d SD . .
C34 C 0.0459(11) 0.1461(16) 1.0000 0.120(11) Uiso 1 2 d SD . .
H34 H 0.0344 0.1058 1.0000 0.143 Uiso 1 2 calc SR . .
C35 C 0.0974(12) 0.1567(16) 1.0000 0.168(17) Uiso 1 2 d SD . .
H35 H 0.1190 0.1235 1.0000 0.201 Uiso 1 2 calc SR . .
C36 C 0.1150(12) 0.2165(16) 1.0000 0.136(14) Uiso 1 2 d SD . .
H36 H 0.1482 0.2253 1.0000 0.164 Uiso 1 2 calc SR . .
C37 C 0.0802(11) 0.2619(18) 1.0000 0.140(14) Uiso 1 2 d SD . .
H37 H 0.0910 0.3026 1.0000 0.168 Uiso 1 2 calc SR . .
C38 C 0.0289(9) 0.2517(15) 1.0000 0.104(10) Uiso 1 2 d SD . .

loop_
_atom_site_aniso_label
_atom_site_aniso_U_11
_atom_site_aniso_U_22
_atom_site_aniso_U_33
_atom_site_aniso_U_23
_atom_site_aniso_U_13
_atom_site_aniso_U_12
Au1 0.0366(4) 0.0864(6) 0.0590(4) 0.0064(3) 0.0001(3) 0.0031(3)
Au2 0.0377(4) 0.0848(6) 0.0564(4) 0.0021(3) 0.0006(3) -0.0048(3)
P1 0.037(2) 0.076(3) 0.051(2) 0.004(2) 0.0001(16) 0.002(2)
P2 0.040(2) 0.078(3) 0.050(2) 0.002(2) 0.0016(17) -0.003(2)
N1 0.035(7) 0.074(10) 0.060(8) 0.001(7) 0.005(5) 0.003(7)
N2 0.031(7) 0.090(11) 0.059(8) -0.005(7) 0.001(6) 0.002(7)
C1 0.052(11) 0.053(11) 0.15(2) -0.012(11) 0.004(10) 0.014(9)
C2 0.047(9) 0.054(10) 0.105(14) 0.004(10) -0.002(9) -0.004(8)
C3 0.047(9) 0.073(12) 0.042(8) -0.002(8) 0.001(6) 0.001(8)
C4 0.042(9) 0.072(12) 0.111(15) -0.003(11) 0.010(9) 0.000(9)
C5 0.061(11) 0.062(11) 0.085(13) 0.007(10) 0.008(9) 0.000(9)
C6 0.042(9) 0.065(12) 0.106(14) -0.012(10) -0.005(9) -0.011(9)
C7 0.048(10) 0.069(12) 0.104(15) 0.000(11) 0.007(8) 0.010(9)
C8 0.034(8) 0.057(10) 0.061(10) -0.003(8) 0.001(7) -0.001(7)
C9 0.048(10) 0.075(13) 0.101(15) 0.014(10) 0.002(9) -0.002(9)
C10 0.045(10) 0.076(13) 0.108(16) 0.003(11) 0.001(9) -0.005(9)
C11 0.051(10) 0.141(18) 0.068(10) -0.018(11) -0.001(8) -0.016(11)
C12 0.051(9) 0.094(14) 0.058(10) 0.010(9) -0.004(8) 0.008(9)
C13 0.034(7) 0.061(10) 0.054(8) 0.010(7) -0.004(6) -0.001(7)
C14 0.052(9) 0.064(10) 0.043(8) 0.007(7) -0.008(7) -0.007(8)
C15 0.046(8) 0.064(10) 0.053(8) 0.013(8) -0.006(7) 0.010(8)
C16 0.053(9) 0.068(11) 0.068(10) -0.003(9) -0.014(8) -0.004(8)
C17 0.095(13) 0.078(13) 0.058(9) -0.004(9) 0.002(9) -0.030(10)
C18 0.039(10) 0.24(3) 0.072(12) 0.016(14) 0.006(8) 0.054(13)
C19 0.052(11) 0.20(3) 0.062(12) 0.017(13) -0.010(9) 0.013(14)
C20 0.035(8) 0.113(15) 0.051(9) -0.011(9) -0.005(7) 0.005(8)
C21 0.049(9) 0.063(11) 0.050(8) 0.018(8) -0.011(7) -0.011(8)
C22 0.046(8) 0.075(11) 0.064(9) -0.004(9) 0.001(7) -0.009(8)
C23 0.065(10) 0.082(13) 0.051(9) -0.001(9) 0.008(8) -0.006(9)
C24 0.062(10) 0.090(13) 0.073(11) -0.013(10) 0.012(8) 0.019(10)
C1A 0.059(10) 0.077(12) 0.045(9) 0.006(8) -0.001(7) -0.002(9)
C2A 0.078(14) 0.14(2) 0.098(15) -0.013(16) 0.003(12) 0.022(14)
C3A 0.125(19) 0.15(2) 0.105(18) -0.046(18) -0.027(15) 0.070(18)
C4A 0.111(18) 0.095(17) 0.110(19) -0.021(14) 0.020(15) 0.019(14)
C5A 0.126(19) 0.114(19) 0.070(13) -0.005(14) -0.011(13) -0.035(16)
C6A 0.071(11) 0.080(13) 0.065(11) -0.006(10) 0.011(9) -0.013(10)
C1B 0.041(8) 0.079(13) 0.061(10) 0.010(9) -0.001(7) 0.008(8)
C2B 0.080(13) 0.087(15) 0.074(12) 0.012(12) 0.011(10) 0.008(11)
C3B 0.121(19) 0.072(15) 0.113(18) 0.002(13) 0.029(14) -0.011(14)
C4B 0.106(18) 0.066(14) 0.14(2) 0.018(15) -0.019(16) 0.007(13)
C5B 0.095(16) 0.15(2) 0.093(16) 0.056(18) 0.000(13) -0.019(17)
C6B 0.085(12) 0.101(15) 0.051(10) 0.014(10) 0.004(9) -0.007(11)
C1C 0.049(10) 0.091(15) 0.081(13) 0.007(11) 0.017(9) 0.005(10)
C2C 0.097(16) 0.085(17) 0.114(17) -0.007(15) 0.019(13) 0.013(13)
C3C 0.18(3) 0.11(3) 0.16(3) -0.02(2) -0.01(2) 0.06(2)
C4C 0.21(4) 0.14(3) 0.19(4) 0.02(3) 0.06(3) 0.12(3)
C5C 0.15(2) 0.15(3) 0.12(2) 0.05(2) 0.013(18) 0.09(2)
C6C 0.083(14) 0.14(2) 0.070(13) 0.010(13) 0.007(11) 0.028(14)
C1D 0.056(9) 0.085(13) 0.047(9) 0.006(9) -0.011(7) -0.019(9)
C2D 0.091(13) 0.077(13) 0.054(10) -0.005(10) -0.012(9) 0.001(10)
C3D 0.14(2) 0.102(18) 0.084(15) -0.008(14) 0.012(14) -0.016(16)
C4D 0.127(19) 0.100(17) 0.091(16) -0.015(14) -0.015(14) -0.033(15)
C5D 0.116(19) 0.18(3) 0.093(17) 0.007(18) 0.003(15) -0.059(19)
C6D 0.083(14) 0.14(2) 0.095(15) -0.005(15) 0.001(12) -0.051(14)
S1 0.225(9) 0.116(6) 0.091(5) -0.009(4) 0.032(5) -0.013(6)
O1 0.187(17) 0.127(14) 0.145(15) -0.030(13) 0.081(13) -0.011(12)
O2 0.32(3) 0.058(10) 0.111(12) -0.001(9) -0.028(15) -0.062(13)
O3 0.157(14) 0.144(14) 0.093(11) 0.023(11) 0.011(10) -0.001(12)
C39 0.10(2) 0.085(19) 0.22(4) 0.01(2) 0.00(2) -0.033(16)
F1 0.24(2) 0.21(2) 0.177(18) 0.042(17) -0.014(15) 0.102(17)
F2 0.134(12) 0.150(14) 0.163(14) -0.003(12) 0.014(10) -0.029(11)
F3 0.204(19) 0.24(3) 0.171(16) 0.019(16) 0.050(13) 0.114(19)
S2 0.116(8) 0.160(11) 0.163(11) 0.000 0.000 0.007(8)
Br1 0.138(6) 0.126(6) 0.186(8) 0.000 0.000 -0.045(5)
Br1A 0.109(6) 0.158(9) 0.157(8) 0.000 0.000 -0.024(6)

loop_
_atom_type_symbol
_atom_type_description
_atom_type_scat_dispersion_real
_atom_type_scat_dispersion_imag
_atom_type_scat_source
C C 0.0033 0.0016 'International Tables Vol C Tables 4.2.6.8 and 6.1.1.4'
H H 0.0000 0.0000 'International Tables Vol C Tables 4.2.6.8 and 6.1.1.4'
N N 0.0061 0.0033 'International Tables Vol C Tables 4.2.6.8 and 6.1.1.4'
O O 0.0106 0.0060 'International Tables Vol C Tables 4.2.6.8 and 6.1.1.4'
F F 0.0171 0.0103 'International Tables Vol C Tables 4.2.6.8 and 6.1.1.4'
P P 0.1023 0.0942 'International Tables Vol C Tables 4.2.6.8 and 6.1.1.4'
S S 0.1246 0.1234 'International Tables Vol C Tables 4.2.6.8 and 6.1.1.4'
Br Br -0.2901 2.4595 'International Tables Vol C Tables 4.2.6.8 and 6.1.1.4'
Au Au -2.0133 8.8022 'International Tables Vol C Tables 4.2.6.8 and 6.1.1.4'

loop_
_geom_angle_atom_site_label_1
_geom_angle_atom_site_label_2
_geom_angle_atom_site_label_3
_geom_angle
_geom_angle_site_symmetry_1
_geom_angle_site_symmetry_3
N1 Au1 P1 175.0(4) . .
N2 Au2 P2 178.5(5) . .
C1B P1 C1A 107.8(8) . .
C1B P1 C14 108.9(7) . .
C1A P1 C14 108.5(7) . .
C1B P1 Au1 109.4(5) . .
C1A P1 Au1 112.8(5) . .
C14 P1 Au1 109.5(5) . .
C1D P2 C1C 106.2(9) . .
C1D P2 C21 111.1(7) . .
C1C P2 C21 109.9(8) . .
C1D P2 Au2 113.4(6) . .
C1C P2 Au2 106.7(7) . .
C21 P2 Au2 109.5(5) . .
C5 N1 C1 116.5(15) . .
C5 N1 Au1 126.1(13) . .
C1 N1 Au1 117.4(12) . .
C6 N2 C10 119.1(15) . .
C6 N2 Au2 118.7(12) . .
C10 N2 Au2 122.0(12) . .
N1 C1 C2 123.5(16) . .
C1 C2 C3 119.0(17) . .
C4 C3 C2 117.8(16) . .
C4 C3 C8 120.6(16) . .
C2 C3 C8 121.5(16) . .
C3 C4 C5 119.0(19) . .
N1 C5 C4 124.2(18) . .
N2 C6 C7 121.0(17) . .
C8 C7 C6 120.4(16) . .
C9 C8 C7 117.4(15) . .
C9 C8 C3 123.4(15) . .
C7 C8 C3 119.2(15) . .
C8 C9 C10 119.2(17) . .
N2 C10 C9 122.8(18) . .
C12 C11 C11 120.1(10) . 6_557
C11 C12 C13 121.7(16) . .
C14 C13 C12 124.0(14) . .
C14 C13 C13 117.8(8) . 6_557
C12 C13 C13 118.1(9) . 6_557
C13 C14 C15 122.0(13) . .
C13 C14 P1 123.0(11) . .
C15 C14 P1 114.7(10) . .
C14 C15 C15 118.0(8) . 6_557
C14 C15 C16 124.3(14) . .
C15 C15 C16 117.7(9) 6_557 .
C17 C16 C15 120.5(15) . .
C16 C17 C17 121.8(10) . 6_557
C19 C18 C18 119.0(11) . 6_557
C18 C19 C20 122.9(18) . .
C19 C20 C21 124.5(15) . .
C19 C20 C20 117.7(11) . 6_557
C21 C20 C20 117.8(8) . 6_557
C22 C21 C20 120.4(14) . .
C22 C21 P2 118.0(12) . .
C20 C21 P2 121.5(11) . .
C21 C22 C23 123.1(15) . .
C21 C22 C22 119.0(9) . 6_557
C23 C22 C22 117.8(9) . 6_557
C24 C23 C22 121.6(15) . .
C23 C24 C24 120.6(10) . 6_557
C6A C1A C2A 117.7(19) . .
C6A C1A P1 120.1(14) . .
C2A C1A P1 122.2(14) . .
C3A C2A C1A 120(2) . .
C2A C3A C4A 124(2) . .
C5A C4A C3A 116(2) . .
C4A C5A C6A 122(2) . .
C1A C6A C5A 120.1(19) . .
C2B C1B C6B 117.7(18) . .
C2B C1B P1 120.1(13) . .
C6B C1B P1 122.1(15) . .
C3B C2B C1B 120.8(18) . .
C4B C3B C2B 121(2) . .
C3B C4B C5B 119(2) . .
C4B C5B C6B 122(2) . .
C5B C6B C1B 119(2) . .
C2C C1C C6C 119(2) . .
C2C C1C P2 118.6(17) . .
C6C C1C P2 122.3(18) . .
C3C C2C C1C 120(3) . .
C4C C3C C2C 123(4) . .
C3C C4C C5C 120(3) . .
C6C C5C C4C 121(3) . .
C5C C6C C1C 116(2) . .
C2D C1D C6D 120.9(18) . .
C2D C1D P2 119.4(13) . .
C6D C1D P2 119.7(14) . .
C3D C2D C1D 120(2) . .
C2D C3D C4D 122(2) . .
C5D C4D C3D 120(2) . .
C4D C5D C6D 119(2) . .
C1D C6D C5D 117(2) . .
C3S O1S C2S 135(5) . .
O1S C2S C1S 138(6) . .
O1S C3S C4S 121(5) . .
O2 S1 O1 116.9(13) . .
O2 S1 O3 115.4(11) . .
O1 S1 O3 114.1(12) . .
O2 S1 C39 102.1(14) . .
O1 S1 C39 106.4(13) . .
O3 S1 C39 98.9(12) . .
F3 C39 F2 104(2) . .
F3 C39 F1 102.0(19) . .
F2 C39 F1 103(2) . .
F3 C39 S1 118(2) . .
F2 C39 S1 114.3(15) . .
F1 C39 S1 113.7(17) . .
O4 S2 O4 114.7(19) 6 .
O4 S2 O5 114.0(13) 6 .
O4 S2 O5 114.0(13) . .
O4 S2 C40 103.6(13) 6 .
O4 S2 C40 103.6(13) . .
O5 S2 C40 105.2(14) . .
F4 C40 F4 0(2) 6 .
F4 C40 F5 96.5(16) 6 6
F4 C40 F5 96.5(16) . 6
F4 C40 F5 96.5(16) 6 .
F4 C40 F5 96.5(16) . .
F5 C40 F5 146(4) 6 .
F4 C40 S2 108.0(18) 6 .
F4 C40 S2 108.0(18) . .
F5 C40 S2 103.0(14) 6 .
F5 C40 S2 103.0(14) . .
F4 F4 C40 0(10) 6 .
O7 S3 O7 103.6(19) 2_565 .
O7 S3 O8 96.0(12) 2_565 2_565
O7 S3 O8 95.7(12) . 2_565
O7 S3 O8 95.7(12) 2_565 .
O7 S3 O8 96.0(12) . .
O8 S3 O8 161(4) 2_565 .
O7 S3 C41 122.6(12) 2_565 .
O7 S3 C41 121.0(11) . .
O8 S3 C41 49(3) 2_565 .
O8 S3 C41 112.1(15) . .
O7 S3 C41 121.0(11) 2_565 2_565
O7 S3 C41 122.6(12) . 2_565
O8 S3 C41 112.1(15) 2_565 2_565
O8 S3 C41 49(3) . 2_565
C41 S3 C41 63(2) . 2_565
C41 O8 F8 57(3) 2_565 2_565
C41 O8 S3 77(2) 2_565 .
F8 O8 S3 122(4) 2_565 .
F8 C41 O8 64(2) . 2_565
F8 C41 F9 116(2) . .
O8 C41 F9 100(3) 2_565 .
F8 C41 F7 110(2) . .
O8 C41 F7 151(3) 2_565 .
F9 C41 F7 107(2) . .
F8 C41 F7 146(5) . 2_565
O8 C41 F7 150(3) 2_565 2_565
F9 C41 F7 67(5) . 2_565
F7 C41 F7 44(6) . 2_565
F8 C41 S3 109(2) . .
O8 C41 S3 54.3(10) 2_565 .
F9 C41 S3 105.9(19) . .
F7 C41 S3 107.6(15) . .
F7 C41 S3 101(3) 2_565 .
F8 C41 C41 145(4) . 2_565
O8 C41 C41 112.6(12) 2_565 2_565
F9 C41 C41 99(3) . 2_565
F7 C41 C41 55(2) . 2_565
F7 C41 C41 48(2) 2_565 2_565
S3 C41 C41 58.4(12) . 2_565
F7 F7 C41 75(4) 2_565 .
F7 F7 C41 61(5) 2_565 2_565
C41 F7 C41 78(2) . 2_565
F7 F7 F9 109(7) 2_565 2_565
C41 F7 F9 110(3) . 2_565
C41 F7 F9 52(3) 2_565 2_565
C41 F8 O8 59(2) . 2_565
C41 F9 F7 61(4) . 2_565
C38 C25 C26 119(3) . .
C38 C25 Br1 120(3) . .
C26 C25 Br1 121(3) . .
C31 C26 C27 118(3) . .
C31 C26 C25 119(3) . .
C27 C26 C25 122(3) . .
C26 C27 C28 124(4) . .
C29 C28 C27 115(3) . .
C30 C29 C28 122(3) . .
C29 C30 C31 121(3) . .
C32 C31 C26 117(3) . .
C32 C31 C30 123(3) . .
C26 C31 C30 120(3) . .
C31 C32 C33 125(3) . .
C31 C32 Br1A 119(2) . .
C33 C32 Br1A 116(2) . .
C38 C33 C34 119(3) . .
C38 C33 C32 117(3) . .
C34 C33 C32 124(3) . .
C33 C34 C35 122(3) . .
C36 C35 C34 120(3) . .
C37 C36 C35 115(3) . .
C36 C37 C38 125(4) . .
C33 C38 C25 122(3) . .
C33 C38 C37 118(3) . .
C25 C38 C37 119(3) . .

loop_
_geom_bond_atom_site_label_1
_geom_bond_atom_site_label_2
_geom_bond_distance
_geom_bond_site_symmetry_2
Au1 N1 2.075(13) .
Au1 P1 2.240(4) .
Au2 N2 2.071(13) .
Au2 P2 2.246(4) .
P1 C1B 1.800(19) .
P1 C1A 1.812(18) .
P1 C14 1.871(14) .
P2 C1D 1.796(16) .
P2 C1C 1.80(2) .
P2 C21 1.849(14) .
N1 C5 1.30(2) .
N1 C1 1.33(2) .
N2 C6 1.31(2) .
N2 C10 1.34(2) .
C1 C2 1.37(2) .
C2 C3 1.37(2) .
C3 C4 1.36(2) .
C3 C8 1.49(2) .
C4 C5 1.37(2) .
C6 C7 1.42(2) .
C7 C8 1.38(2) .
C8 C9 1.38(2) .
C9 C10 1.40(2) .
C11 C12 1.39(2) .
C11 C11 1.39(3) 6_557
C12 C13 1.41(2) .
C13 C14 1.383(19) .
C13 C13 1.45(3) 6_557
C14 C15 1.40(2) .
C15 C15 1.43(3) 6_557
C15 C16 1.45(2) .
C16 C17 1.35(2) .
C17 C17 1.35(3) 6_557
C18 C19 1.38(2) .
C18 C18 1.40(4) 6_557
C19 C20 1.39(2) .
C20 C21 1.43(2) .
C20 C20 1.45(3) 6_557
C21 C22 1.36(2) .
C22 C23 1.45(2) .
C22 C22 1.46(3) 6_557
C23 C24 1.36(2) .
C24 C24 1.41(3) 6_557
C1A C6A 1.34(2) .
C1A C2A 1.38(2) .
C2A C3A 1.35(3) .
C3A C4A 1.35(3) .
C4A C5A 1.32(3) .
C5A C6A 1.41(3) .
C1B C2B 1.37(3) .
C1B C6B 1.41(2) .
C2B C3B 1.36(3) .
C3B C4B 1.35(3) .
C4B C5B 1.35(3) .
C5B C6B 1.36(3) .
C1C C2C 1.41(3) .
C1C C6C 1.41(3) .
C2C C3C 1.34(4) .
C3C C4C 1.27(4) .
C4C C5C 1.41(5) .
C5C C6C 1.38(3) .
C1D C2D 1.35(2) .
C1D C6D 1.41(2) .
C2D C3D 1.31(3) .
C3D C4D 1.40(3) .
C4D C5D 1.32(3) .
C5D C6D 1.44(3) .
O1S C3S 1.41(3) .
O1S C2S 1.43(3) .
C1S C2S 1.46(3) .
C3S C4S 1.46(3) .
S1 O2 1.419(14) .
S1 O1 1.431(14) .
S1 O3 1.450(15) .
S1 C39 1.794(13) .
C39 F3 1.30(2) .
C39 F2 1.327(19) .
C39 F1 1.37(2) .
S2 O4 1.378(11) 6
S2 O4 1.378(11) .
S2 O5 1.391(13) .
S2 C40 1.799(13) .
C40 F4 1.362(14) 6
C40 F4 1.362(14) .
C40 F5 1.383(13) 6
C40 F5 1.383(13) .
F4 F4 0.00(10) 6
S3 O7 1.310(12) 2_565
S3 O7 1.310(12) .
S3 O8 1.432(14) 2_565
S3 O8 1.432(14) .
S3 C41 1.718(13) .
S3 C41 1.718(13) 2_565
O8 C41 1.33(7) 2_565
O8 F8 1.40(6) 2_565
C41 F8 1.31(2) .
C41 O8 1.33(7) 2_565
C41 F9 1.35(2) .
C41 F7 1.360(13) .
C41 F7 1.50(8) 2_565
C41 C41 1.80(6) 2_565
F7 F7 1.09(15) 2_565
F7 C41 1.50(8) 2_565
F7 F9 1.58(10) 2_565
F8 O8 1.40(6) 2_565
F9 F7 1.58(10) 2_565
Br1 C25 1.75(4) .
Br1A C32 1.72(3) .
C25 C38 1.34(4) .
C25 C26 1.46(4) .
C26 C31 1.37(4) .
C26 C27 1.41(2) .
C27 C28 1.43(3) .
C28 C29 1.40(2) .
C29 C30 1.37(2) .
C30 C31 1.42(2) .
C31 C32 1.32(4) .
C32 C33 1.42(4) .
C33 C38 1.32(4) .
C33 C34 1.38(2) .
C34 C35 1.43(2) .
C35 C36 1.38(2) .
C36 C37 1.37(2) .
C37 C38 1.43(2) .
